data_7218422
loop_
_publ_author_name
'Liu, Jing Xin'
'Tao, Zhu'
'Lin, Rui-Lian'
'Sun, Wen-Qi'
'Xiao, Xin'
'Zhu, Qian-Jiang'
'Xue, Sai-Feng'
'Zheng, Li-Mei'

_publ_section_title
;
 Self-assembly of cucurbit[8]uril-based polypseudorotaxanes using
 host--guest interactions
;
_journal_name_full 'RSC Adv.'
_journal_paper_doi 10.1039/C4RA08636H
_journal_year 2014
_chemical_formula_moiety (C48H48N32O16)(C21H44N2)^2+^18.5(H2O)2Br-
_chemical_formula_sum 'C138 H258 Br4 N68 O69'
_chemical_formula_weight 4293.76
_chemical_melting_point ?
_chemical_name_common Q[8]C3PA2+
_chemical_name_systematic
; 
 ? 
;
_space_group_IT_number 14
_symmetry_cell_setting monoclinic
_symmetry_space_group_name_Hall '-P 2ybc'
_symmetry_space_group_name_H-M 'P 1 21/c 1'
_atom_sites_solution_hydrogens geom
_atom_sites_solution_primary direct
_atom_sites_solution_secondary difmap
_audit_creation_method SHELXL-97
_cell_angle_alpha 90.00
_cell_angle_beta 92.070(6)
_cell_angle_gamma 90.00
_cell_formula_units_Z 2
_cell_length_a 25.547(10)
_cell_length_b 24.005(10)
_cell_length_c 15.446(6)
_cell_measurement_reflns_used 2902
_cell_measurement_temperature 173(2)
_cell_measurement_theta_max 19.10
_cell_measurement_theta_min 2.20
_cell_volume 9466(7)
_computing_cell_refinement 'Bruker SMART'
_computing_data_collection 'Bruker SMART'
_computing_data_reduction 'Bruker SAINT'
_computing_molecular_graphics 'Bruker SHELXTL'
_computing_publication_material 'Bruker SHELXTL'
_computing_structure_refinement 'SHELXL-97 (Sheldrick, 1997)'
_computing_structure_solution 'SHELXS-97 (Sheldrick, 1990)'
_diffrn_ambient_temperature 173(2)
_diffrn_measured_fraction_theta_full 0.951
_diffrn_measured_fraction_theta_max 0.951
_diffrn_measurement_device_type 'Bruker Smart Apex CCD area detector'
_diffrn_measurement_method 'phi and omega scans'
_diffrn_radiation_monochromator graphite
_diffrn_radiation_source 'fine-focus sealed tube'
_diffrn_radiation_type MoK\a
_diffrn_radiation_wavelength 0.71073
_diffrn_reflns_av_R_equivalents 0.1506
_diffrn_reflns_av_sigmaI/netI 0.1959
_diffrn_reflns_limit_h_max 27
_diffrn_reflns_limit_h_min -30
_diffrn_reflns_limit_k_max 27
_diffrn_reflns_limit_k_min -28
_diffrn_reflns_limit_l_max 18
_diffrn_reflns_limit_l_min -16
_diffrn_reflns_number 56127
_diffrn_reflns_theta_full 25.57
_diffrn_reflns_theta_max 25.57
_diffrn_reflns_theta_min 0.80
_diffrn_standards_decay_% none
_exptl_absorpt_coefficient_mu 0.958
_exptl_absorpt_correction_T_max 0.7492
_exptl_absorpt_correction_T_min 0.6725
_exptl_absorpt_correction_type multi-scan
_exptl_absorpt_process_details 'SADABS; Bruker, 2000'
_exptl_crystal_colour colorless
_exptl_crystal_density_diffrn 1.506
_exptl_crystal_density_meas ?
_exptl_crystal_density_method 'not measured'
_exptl_crystal_description block
_exptl_crystal_F_000 4508
_exptl_crystal_size_max 0.45
_exptl_crystal_size_mid 0.35
_exptl_crystal_size_min 0.32
_refine_diff_density_max 1.490
_refine_diff_density_min -0.608
_refine_diff_density_rms 0.138
_refine_ls_extinction_coef 0.0022(3)
_refine_ls_extinction_expression Fc^*^=kFc[1+0.001xFc^2^\l^3^/sin(2\q)]^-1/4^
_refine_ls_extinction_method SHELXL
_refine_ls_goodness_of_fit_ref 1.027
_refine_ls_hydrogen_treatment mixed
_refine_ls_matrix_type full
_refine_ls_number_parameters 1271
_refine_ls_number_reflns 16896
_refine_ls_number_restraints 3
_refine_ls_restrained_S_all 1.027
_refine_ls_R_factor_all 0.2301
_refine_ls_R_factor_gt 0.1270
_refine_ls_shift/su_max 0.019
_refine_ls_shift/su_mean 0.000
_refine_ls_structure_factor_coef Fsqd
_refine_ls_weighting_details 'calc w=1/[\s^2^(Fo^2^)+(0.1252P)^2^+140.4045P] where P=(Fo^2^+2Fc^2^)/3'
_refine_ls_weighting_scheme calc
_refine_ls_wR_factor_gt 0.3125
_refine_ls_wR_factor_ref 0.3676
_reflns_number_gt 7815
_reflns_number_total 16896
_reflns_threshold_expression >2sigma(I)
_cod_data_source_file c4ra08636h2.cif
_cod_data_source_block Q[8]C3PA2+
_cod_depositor_comments
;
The following automatic conversions were performed:

'_chemical_melting_point' value 'not measured' was changed to '?' -
the value is undefined or not given.

'_symmetry_cell_setting' value
'Monoclinic' changed to 'monoclinic' according to
/usr/data/users/saulius/crontab/automatic-downloads/rss-feeds/RSC/lib/dictionaries/cif_core.dic
dictionary named 'cif_core.dic' version 2.4.2 from
2011-04-26.

'_exptl_absorpt_correction_type' value 'multi scan'
changed to 'multi-scan' according to
/usr/data/users/saulius/crontab/automatic-downloads/rss-feeds/RSC/lib/dictionaries/cif_core.dic
dictionary named 'cif_core.dic' version 2.4.2 from 2011-04-26.

Automatic conversion script
Id: cif_fix_values 2827 2014-09-09 07:05:25Z andrius 

The following automatic conversions were performed:

'_exptl_crystal_density_meas' value 'not measured' was changed to '?'
- the value is perceived as not measured.

Automatic conversion script
Id: cif_fix_values 3008 2015-01-20 13:52:24Z robertas 
;
_cod_original_cell_volume 9466(6)
_cod_original_sg_symbol_H-M P21/c
_cod_database_code 7218422

loop_
_symmetry_equiv_pos_as_xyz
'x, y, z'
'-x, y+1/2, -z+1/2'
'-x, -y, -z'
'x, -y-1/2, z-1/2'

loop_
_atom_site_label
_atom_site_type_symbol
_atom_site_fract_x
_atom_site_fract_y
_atom_site_fract_z
_atom_site_U_iso_or_equiv
_atom_site_adp_type
_atom_site_occupancy
_atom_site_symmetry_multiplicity
_atom_site_calc_flag
_atom_site_refinement_flags
_atom_site_disorder_assembly
_atom_site_disorder_group
Br1 Br 0.22186(5) 0.29739(5) 0.77853(9) 0.0432(4) Uani 1 1 d . . .
Br2 Br 0.32352(7) 0.18050(6) 0.02908(9) 0.0566(4) Uani 1 1 d . . .
O1 O 0.0434(4) 0.2156(4) -0.0257(5) 0.047(2) Uani 1 1 d . . .
O2 O 0.0556(3) 0.0312(3) -0.3924(5) 0.038(2) Uani 1 1 d . . .
O3 O -0.0567(3) 0.2152(3) -0.1973(5) 0.043(2) Uani 1 1 d . . .
O4 O 0.0870(3) 0.1395(3) 0.2248(5) 0.0330(19) Uani 1 1 d . . .
O5 O 0.1683(3) -0.1338(3) 0.2044(5) 0.037(2) Uani 1 1 d . . .
O6 O 0.1658(3) 0.0285(3) -0.2064(5) 0.038(2) Uani 1 1 d . . .
O7 O 0.2139(3) -0.0407(3) 0.0419(5) 0.036(2) Uani 1 1 d . . .
O8 O 0.0558(3) 0.0429(3) 0.3976(5) 0.0327(19) Uani 1 1 d . . .
O9 O 0.4407(3) 0.2158(3) 0.5558(6) 0.046(2) Uani 1 1 d . . .
O10 O 0.5407(4) 0.2109(6) 0.3722(8) 0.097(4) Uani 1 1 d . . .
O11 O 0.5881(3) -0.1362(3) 0.2248(5) 0.045(2) Uani 1 1 d . . .
O12 O 0.6607(4) 0.1414(4) 0.3141(6) 0.053(2) Uani 1 1 d . . .
O13 O 0.4104(3) 0.0476(3) 0.1695(5) 0.0341(19) Uani 1 1 d . . .
O14 O 0.5272(3) -0.0246(3) 0.1080(5) 0.037(2) Uani 1 1 d . . .
O15 O 0.7330(3) 0.0276(3) 0.4300(5) 0.044(2) Uani 1 1 d . . .
O16 O 0.2976(3) 0.0484(3) 0.3571(5) 0.035(2) Uani 1 1 d . . .
N1 N 0.1711(3) 0.0939(4) -0.0953(6) 0.028(2) Uani 1 1 d . . .
N2 N 0.1360(4) -0.1176(4) 0.3400(6) 0.039(3) Uani 1 1 d . . .
N3 N 0.1952(3) 0.0545(3) 0.0444(6) 0.026(2) Uani 1 1 d . . .
N4 N 0.0640(3) 0.1207(4) -0.3358(6) 0.027(2) Uani 1 1 d . . .
N5 N -0.0078(4) 0.0992(4) -0.4127(6) 0.029(2) Uani 1 1 d . . .
N6 N 0.2099(3) 0.0094(3) 0.1686(6) 0.026(2) Uani 1 1 d . . .
N7 N 0.1305(3) 0.1174(3) -0.2198(6) 0.028(2) Uani 1 1 d . . .
N8 N 0.1196(4) 0.1640(4) -0.0230(6) 0.032(2) Uani 1 1 d . . .
N9 N 0.1861(4) -0.0535(3) 0.2826(6) 0.031(2) Uani 1 1 d . . .
N10 N 0.1453(3) 0.1247(3) 0.1161(5) 0.025(2) Uani 1 1 d . . .
N11 N 0.0870(4) 0.1953(4) -0.1503(6) 0.031(2) Uani 1 1 d . . .
N12 N 0.1407(4) 0.0190(4) 0.3640(6) 0.031(2) Uani 1 1 d . . .
N13 N -0.0528(4) 0.1681(4) -0.3273(6) 0.033(2) Uani 1 1 d . . .
N14 N 0.1568(3) 0.0782(3) 0.2404(6) 0.028(2) Uani 1 1 d . . .
N16 N 0.0887(3) -0.0459(3) 0.4185(6) 0.027(2) Uani 1 1 d . . .
N17 N 0.4557(4) 0.2062(4) 0.3076(6) 0.047(3) Uani 1 1 d . . .
N18 N 0.0216(4) 0.1982(4) -0.2651(6) 0.031(2) Uani 1 1 d . . .
N19 N 0.6666(4) 0.0717(4) 0.2125(6) 0.036(2) Uani 1 1 d . . .
N20 N 0.3581(4) 0.1768(4) 0.5450(6) 0.031(2) Uani 1 1 d . . .
N21 N 0.2799(4) 0.0661(4) 0.6009(6) 0.038(2) Uani 1 1 d . . .
N22 N 0.6057(4) 0.1366(4) 0.1909(6) 0.040(3) Uani 1 1 d . . .
N23 N 0.3430(3) 0.1323(3) 0.3506(6) 0.027(2) Uani 1 1 d . . .
N24 N 0.3403(4) 0.1279(4) 0.6791(6) 0.035(2) Uani 1 1 d . . .
N25 N 0.7075(4) -0.0040(4) 0.2934(6) 0.036(2) Uani 1 1 d . . .
N26 N 0.4689(4) 0.1174(4) 0.1443(6) 0.028(2) Uani 1 1 d . . .
N27 N 0.5499(3) 0.0689(4) 0.1155(6) 0.034(2) Uani 1 1 d . . .
N28 N 0.6537(4) -0.0702(4) 0.2108(6) 0.032(2) Uani 1 1 d . . .
N29 N 0.5242(4) 0.1797(4) 0.2318(6) 0.040(3) Uani 1 1 d . . .
N30 N 0.6130(3) 0.0049(4) 0.1285(6) 0.026(2) Uani 1 1 d . . .
N31 N 0.2984(4) 0.1146(4) 0.4673(5) 0.028(2) Uani 1 1 d . . .
N32 N 0.3966(3) 0.2017(4) 0.4250(6) 0.030(2) Uani 1 1 d . . .
C20 C 0.1366(4) 0.1704(4) -0.1728(6) 0.026(3) Uani 1 1 d . . .
H20A H 0.1595 0.1972 -0.2034 0.031 Uiso 1 1 calc R . .
N15 N 0.4046(4) 0.1331(4) 0.2351(6) 0.032(2) Uani 1 1 d . . .
C19 C -0.0320(5) 0.1964(5) -0.2571(7) 0.030(3) Uani 1 1 d . . .
C45 C 0.5765(5) 0.1888(5) 0.2036(9) 0.046(4) Uani 1 1 d . . .
H45A H 0.5958 0.2119 0.2471 0.056 Uiso 1 1 calc R . .
H45B H 0.5747 0.2097 0.1483 0.056 Uiso 1 1 calc R . .
C44 C 0.5593(5) 0.0125(5) 0.1165(7) 0.029(3) Uani 1 1 d . . .
C18 C 0.1337(5) 0.1753(4) 0.0669(7) 0.032(3) Uani 1 1 d . . .
H18A H 0.1045 0.1953 0.0937 0.039 Uiso 1 1 calc R . .
H18B H 0.1648 0.2000 0.0698 0.039 Uiso 1 1 calc R . .
C43 C 0.3171(4) 0.1714(4) 0.4816(8) 0.030(3) Uani 1 1 d . . .
H43A H 0.2878 0.1979 0.4917 0.036 Uiso 1 1 calc R . .
C17 C 0.1551(5) 0.0727(4) 0.3332(7) 0.031(3) Uani 1 1 d . . .
H17A H 0.1901 0.0822 0.3586 0.037 Uiso 1 1 calc R . .
H17B H 0.1300 0.1004 0.3547 0.037 Uiso 1 1 calc R . .
C16 C 0.2038(4) 0.0671(4) 0.1938(6) 0.021(2) Uani 1 1 d . . .
H16A H 0.2356 0.0808 0.2268 0.025 Uiso 1 1 calc R . .
C42 C 0.2591(5) 0.0880(5) 0.5189(7) 0.037(3) Uani 1 1 d . . .
H42A H 0.2312 0.1153 0.5306 0.044 Uiso 1 1 calc R . .
H42B H 0.2429 0.0571 0.4850 0.044 Uiso 1 1 calc R . .
C15 C 0.2115(4) 0.0659(5) -0.0437(6) 0.028(3) Uani 1 1 d . . .
H15A H 0.2434 0.0894 -0.0410 0.033 Uiso 1 1 calc R . .
H15B H 0.2205 0.0304 -0.0721 0.033 Uiso 1 1 calc R . .
C14 C 0.1256(4) 0.1173(4) 0.1983(7) 0.029(3) Uani 1 1 d . . .
C41 C 0.4015(4) 0.1999(4) 0.5153(7) 0.029(3) Uani 1 1 d . . .
C40 C 0.3475(5) 0.1810(5) 0.6390(7) 0.033(3) Uani 1 1 d . . .
H40A H 0.3772 0.2004 0.6690 0.040 Uiso 1 1 calc R . .
H40B H 0.3157 0.2038 0.6462 0.040 Uiso 1 1 calc R . .
C13 C -0.1089(4) 0.1705(4) -0.3486(8) 0.033(3) Uani 1 1 d . . .
H13A H -0.1251 0.1982 -0.3103 0.040 Uiso 1 1 calc R . .
H13B H -0.1141 0.1838 -0.4090 0.040 Uiso 1 1 calc R . .
C12 C 0.1962(4) 0.0980(4) 0.1074(7) 0.026(2) Uani 1 1 d . . .
H12A H 0.2247 0.1257 0.0979 0.031 Uiso 1 1 calc R . .
C39 C 0.6418(4) 0.0567(5) 0.1299(8) 0.033(3) Uani 1 1 d . . .
H39A H 0.6673 0.0581 0.0824 0.040 Uiso 1 1 calc R . .
C11 C 0.0387(4) 0.0787(4) -0.3806(7) 0.025(2) Uani 1 1 d . . .
C38 C 0.3442(4) 0.1838(4) 0.3979(7) 0.025(3) Uani 1 1 d . . .
H38A H 0.3254 0.2139 0.3645 0.030 Uiso 1 1 calc R . .
C37 C 0.2895(4) 0.0999(5) 0.6774(7) 0.032(3) Uani 1 1 d . . .
H37A H 0.2601 0.1265 0.6873 0.038 Uiso 1 1 calc R . .
C36 C 0.5102(5) 0.1992(6) 0.3123(10) 0.059(4) Uani 1 1 d . . .
C10 C 0.1735(4) -0.0300(4) 0.3669(7) 0.027(3) Uani 1 1 d . . .
H10A H 0.2058 -0.0238 0.4042 0.033 Uiso 1 1 calc R . .
C9 C 0.1635(4) -0.1041(4) 0.2683(8) 0.030(3) Uani 1 1 d . . .
C8 C 0.1562(4) 0.0755(4) -0.1781(8) 0.030(3) Uani 1 1 d . . .
C35 C 0.7040(4) -0.0568(5) 0.2487(7) 0.033(3) Uani 1 1 d . . .
H35A H 0.7322 -0.0607 0.2058 0.039 Uiso 1 1 calc R . .
C7 C 0.0382(4) 0.1738(4) -0.3459(6) 0.024(2) Uani 1 1 d . . .
H7A H 0.0589 0.2006 -0.3806 0.029 Uiso 1 1 calc R . .
C34 C 0.4313(5) 0.1871(5) 0.2280(8) 0.035(3) Uani 1 1 d . . .
H34A H 0.4082 0.2161 0.2001 0.042 Uiso 1 1 calc R . .
C33 C 0.5981(4) 0.1015(5) 0.1162(7) 0.034(3) Uani 1 1 d . . .
H33A H 0.6019 0.1226 0.0610 0.041 Uiso 1 1 calc R . .
C32 C 0.4265(4) 0.0953(5) 0.1804(7) 0.030(3) Uani 1 1 d . . .
C6 C 0.2080(4) 0.0033(5) 0.0816(8) 0.029(3) Uani 1 1 d . . .
C31 C 0.6371(5) -0.0490(5) 0.1256(7) 0.034(3) Uani 1 1 d . . .
H31A H 0.6680 -0.0469 0.0888 0.040 Uiso 1 1 calc R . .
H31B H 0.6121 -0.0757 0.0981 0.040 Uiso 1 1 calc R . .
C30 C 0.6445(5) 0.1191(5) 0.2443(9) 0.042(3) Uani 1 1 d . . .
C5 C 0.0457(4) -0.0675(5) 0.4635(7) 0.031(3) Uani 1 1 d . . .
H5A H 0.0273 -0.0360 0.4903 0.037 Uiso 1 1 calc R . .
H5B H 0.0596 -0.0916 0.5110 0.037 Uiso 1 1 calc R . .
C4 C 0.2272(4) -0.0337(5) 0.2290(8) 0.033(3) Uani 1 1 d . . .
H4A H 0.2410 -0.0655 0.1960 0.040 Uiso 1 1 calc R . .
H4B H 0.2561 -0.0189 0.2666 0.040 Uiso 1 1 calc R . .
C29 C 0.3503(4) 0.1306(4) 0.2560(6) 0.025(2) Uani 1 1 d . . .
H29A H 0.3348 0.0958 0.2321 0.030 Uiso 1 1 calc R . .
H29B H 0.3315 0.1624 0.2284 0.030 Uiso 1 1 calc R . .
C28 C 0.7148(5) 0.0480(5) 0.2461(8) 0.041(3) Uani 1 1 d . . .
H28A H 0.7325 0.0753 0.2853 0.049 Uiso 1 1 calc R . .
H28B H 0.7381 0.0409 0.1974 0.049 Uiso 1 1 calc R . .
C2 C 0.0560(4) 0.2300(4) -0.2091(7) 0.032(3) Uani 1 1 d . . .
H2A H 0.0350 0.2562 -0.1751 0.038 Uiso 1 1 calc R . .
H2B H 0.0797 0.2523 -0.2448 0.038 Uiso 1 1 calc R . .
C27 C 0.4792(5) 0.1733(5) 0.1730(8) 0.039(3) Uani 1 1 d . . .
H27A H 0.4813 0.1994 0.1227 0.047 Uiso 1 1 calc R . .
C26 C 0.5009(4) 0.0898(5) 0.0804(7) 0.033(3) Uani 1 1 d . . .
H26A H 0.4807 0.0584 0.0545 0.040 Uiso 1 1 calc R . .
H26B H 0.5080 0.1165 0.0334 0.040 Uiso 1 1 calc R . .
C3 C 0.0794(5) 0.1934(5) -0.0611(8) 0.035(3) Uani 1 1 d . . .
C25 C 0.6298(5) -0.1131(5) 0.2487(7) 0.030(3) Uani 1 1 d . . .
C1 C 0.1374(4) -0.0748(4) 0.4064(7) 0.026(3) Uani 1 1 d . . .
H1A H 0.1525 -0.0894 0.4625 0.031 Uiso 1 1 calc R . .
C24 C 0.1607(4) 0.1526(5) -0.0832(7) 0.031(3) Uani 1 1 d . . .
H24A H 0.1935 0.1738 -0.0680 0.038 Uiso 1 1 calc R . .
N34 N 0.8744(4) 0.1213(4) -0.0165(8) 0.050(3) Uani 1 1 d . . .
H34B H 0.8461 0.1057 -0.0474 0.060 Uiso 1 1 calc R . .
C23 C 0.1199(4) 0.1163(4) -0.3120(7) 0.026(3) Uani 1 1 d . . .
H23A H 0.1336 0.0811 -0.3357 0.031 Uiso 1 1 calc R . .
H23B H 0.1388 0.1475 -0.3389 0.031 Uiso 1 1 calc R . .
C22 C 0.0909(4) 0.0087(4) 0.3919(7) 0.028(3) Uani 1 1 d . . .
C48 C 0.7203(5) -0.0102(5) 0.3805(8) 0.037(3) Uani 1 1 d . . .
C47 C 0.3111(4) 0.0946(5) 0.3877(7) 0.032(3) Uani 1 1 d . . .
N33 N 0.6042(5) 0.4242(5) 0.1233(8) 0.063(3) Uani 1 1 d . . .
H33B H 0.5808 0.3991 0.0975 0.075 Uiso 1 1 calc R . .
C61 C 0.8147(5) 0.1839(5) 0.1134(9) 0.043(3) Uani 1 1 d . . .
H61A H 0.8430 0.2033 0.1482 0.052 Uiso 1 1 calc R . .
C65 C 0.8186(6) 0.2014(6) 0.0168(10) 0.059(4) Uani 1 1 d . . .
H65A H 0.7887 0.1853 -0.0172 0.071 Uiso 1 1 calc R . .
H65B H 0.8161 0.2425 0.0125 0.071 Uiso 1 1 calc R . .
C21 C -0.0142(4) 0.1576(4) -0.3924(7) 0.028(3) Uani 1 1 d . . .
H21A H -0.0212 0.1804 -0.4458 0.033 Uiso 1 1 calc R . .
C63 C 0.8717(5) 0.1024(6) 0.0788(10) 0.054(4) Uani 1 1 d . . .
H63A H 0.8733 0.0612 0.0812 0.065 Uiso 1 1 calc R . .
H63B H 0.9026 0.1171 0.1119 0.065 Uiso 1 1 calc R . .
C56 C 0.6333(6) 0.3494(6) 0.2252(11) 0.066(4) Uani 1 1 d . . .
H56A H 0.6398 0.3402 0.2872 0.079 Uiso 1 1 calc R . .
H56B H 0.6060 0.3236 0.2018 0.079 Uiso 1 1 calc R . .
C60 C 0.7619(6) 0.2011(5) 0.1480(10) 0.055(4) Uani 1 1 d . . .
H60A H 0.7339 0.1822 0.1131 0.065 Uiso 1 1 calc R . .
H60B H 0.7598 0.1875 0.2083 0.065 Uiso 1 1 calc R . .
C64 C 0.8695(5) 0.1824(5) -0.0216(10) 0.053(4) Uani 1 1 d . . .
H64A H 0.8703 0.1943 -0.0828 0.063 Uiso 1 1 calc R . .
H64B H 0.8994 0.1999 0.0104 0.063 Uiso 1 1 calc R . .
C52 C 0.5817(6) 0.4827(6) 0.1151(12) 0.069(5) Uani 1 1 d . . .
H52A H 0.5827 0.4950 0.0539 0.083 Uiso 1 1 calc R . .
H52B H 0.6036 0.5087 0.1505 0.083 Uiso 1 1 calc R . .
C62 C 0.8236(5) 0.1214(5) 0.1202(11) 0.059(4) Uani 1 1 d . . .
H62A H 0.8257 0.1108 0.1821 0.071 Uiso 1 1 calc R . .
H62B H 0.7931 0.1019 0.0928 0.071 Uiso 1 1 calc R . .
C55 C 0.6834(5) 0.3404(6) 0.1771(9) 0.051(4) Uani 1 1 d . . .
H55A H 0.7124 0.3617 0.2071 0.062 Uiso 1 1 calc R . .
C51 C 0.5249(6) 0.4853(7) 0.1449(11) 0.073(5) Uani 1 1 d . . .
H51A H 0.5048 0.4538 0.1189 0.088 Uiso 1 1 calc R . .
H51B H 0.5248 0.4813 0.2086 0.088 Uiso 1 1 calc R . .
C46 C 0.4286(5) 0.2369(5) 0.3738(10) 0.055(4) Uani 1 1 d . . .
H46A H 0.4548 0.2558 0.4123 0.066 Uiso 1 1 calc R . .
H46B H 0.4063 0.2658 0.3456 0.066 Uiso 1 1 calc R . .
C53 C 0.6553(6) 0.4205(7) 0.0795(11) 0.071(5) Uani 1 1 d . . .
H53A H 0.6809 0.4459 0.1087 0.086 Uiso 1 1 calc R . .
H53B H 0.6504 0.4328 0.0186 0.086 Uiso 1 1 calc R . .
C57 C 0.6129(6) 0.4093(7) 0.2177(10) 0.065(4) Uani 1 1 d . . .
H57A H 0.5796 0.4128 0.2480 0.078 Uiso 1 1 calc R . .
H57B H 0.6387 0.4352 0.2452 0.078 Uiso 1 1 calc R . .
C58 C 0.6966(5) 0.2776(6) 0.1811(11) 0.059(4) Uani 1 1 d . . .
H58A H 0.6950 0.2649 0.2419 0.071 Uiso 1 1 calc R . .
H58B H 0.6697 0.2568 0.1466 0.071 Uiso 1 1 calc R . .
C59 C 0.7510(6) 0.2634(6) 0.1471(11) 0.067(5) Uani 1 1 d . . .
H59A H 0.7532 0.2775 0.0871 0.080 Uiso 1 1 calc R . .
H59B H 0.7782 0.2826 0.1833 0.080 Uiso 1 1 calc R . .
C54 C 0.6773(6) 0.3608(6) 0.0816(11) 0.064(4) Uani 1 1 d . . .
H54A H 0.7118 0.3601 0.0543 0.077 Uiso 1 1 calc R . .
H54B H 0.6533 0.3357 0.0483 0.077 Uiso 1 1 calc R . .
C50 C 0.4983(9) 0.5401(9) 0.1187(14) 0.113(8) Uani 1 1 d . . .
H50A H 0.5018 0.5461 0.0558 0.136 Uiso 1 1 calc R . .
H50B H 0.5161 0.5712 0.1497 0.136 Uiso 1 1 calc R . .
C49 C 0.4390(8) 0.5402(10) 0.1399(11) 0.116(8) Uani 1 1 d . . .
H49A H 0.4233 0.5759 0.1223 0.173 Uiso 1 1 calc R . .
H49B H 0.4354 0.5350 0.2023 0.173 Uiso 1 1 calc R . .
H49C H 0.4211 0.5099 0.1084 0.173 Uiso 1 1 calc R . .
C67 C 0.9224(7) 0.0424(7) -0.0850(12) 0.076(5) Uani 1 1 d . . .
H67A H 0.8882 0.0352 -0.1149 0.091 Uiso 1 1 calc R . .
H67B H 0.9249 0.0185 -0.0328 0.091 Uiso 1 1 calc R . .
C66 C 0.9251(5) 0.1015(7) -0.0584(11) 0.066(5) Uani 1 1 d . . .
H66A H 0.9315 0.1248 -0.1098 0.080 Uiso 1 1 calc R . .
H66B H 0.9550 0.1066 -0.0166 0.080 Uiso 1 1 calc R . .
C68 C 0.9665(7) 0.0269(9) -0.146(2) 0.175(14) Uani 1 1 d DU . .
H68A H 0.9671 -0.0143 -0.1475 0.209 Uiso 1 1 calc R . .
H68B H 0.9545 0.0394 -0.2040 0.209 Uiso 1 1 calc R . .
C69 C 1.0182(8) 0.0432(11) -0.136(3) 0.23(2) Uani 1 1 d DU . .
H69A H 1.0369 0.0323 -0.1881 0.348 Uiso 1 1 calc R . .
H69B H 1.0344 0.0251 -0.0853 0.348 Uiso 1 1 calc R . .
H69C H 1.0200 0.0837 -0.1293 0.348 Uiso 1 1 calc R . .
O16W O 0.3115(4) -0.0933(4) 0.0802(7) 0.068(3) Uani 1 1 d . . .
O2W O 0.2737(4) 0.1738(4) -0.1689(5) 0.052(2) Uani 1 1 d . . .
O3W O 0.1598(4) 0.2908(4) 0.9607(6) 0.056(3) Uani 1 1 d . . .
O4W O 0.0640(4) 0.1555(3) -0.5473(6) 0.053(3) Uani 1 1 d . . .
O5W O 0.3119(3) 0.0480(3) 0.0764(5) 0.041(2) Uani 1 1 d . . .
O6W O 0.2102(3) 0.2018(3) 0.6220(6) 0.050(2) Uani 1 1 d . . .
O7W O 0.0251(4) -0.2080(5) -0.1129(7) 0.084(4) Uani 1 1 d . . .
O8W O 0.5390(5) 0.3506(6) 0.0410(9) 0.107(5) Uani 1 1 d . . .
O9W O 0.5658(6) 0.2933(6) 0.4800(9) 0.117(5) Uani 1 1 d . . .
O10W O 0.3252(5) -0.2010(5) 0.0330(10) 0.118(5) Uani 1 1 d . . .
O11W O 0.0993(6) -0.0478(4) -0.2908(9) 0.113(5) Uani 1 1 d . . .
O12W O 0.7292(5) 0.2118(5) 0.4016(7) 0.107(5) Uani 1 1 d D . .
O13W O -0.0445(4) 0.3090(5) -0.0950(8) 0.083(4) Uani 1 1 d . . .
O14W O 0.4842(4) -0.1350(4) 0.1402(7) 0.066(3) Uani 1 1 d . . .
O15W O 0.4130(4) -0.0567(4) 0.0766(6) 0.050(2) Uani 1 1 d . . .
O18W O 0.0215(5) -0.1178(7) -0.2400(16) 0.179(9) Uani 1 1 d . . .
O19W O 0.5083(6) 0.1952(6) 0.7010(10) 0.121(5) Uani 1 1 d . . .
O17W O 0.8139(9) 0.2523(9) -0.1768(17) 0.088(8) Uani 0.50 1 d P . .
O1WA O 0.8587(8) 0.1439(7) 0.3714(18) 0.100(10) Uani 0.50 1 d P A 1
O1WB O 0.7865(8) 0.1249(7) 0.4500(14) 0.079(7) Uani 0.50 1 d PD B 2

loop_
_atom_site_aniso_label
_atom_site_aniso_U_11
_atom_site_aniso_U_22
_atom_site_aniso_U_33
_atom_site_aniso_U_23
_atom_site_aniso_U_13
_atom_site_aniso_U_12
Br1 0.0414(7) 0.0338(7) 0.0542(8) 0.0053(6) 0.0010(6) 0.0028(6)
Br2 0.0903(12) 0.0382(7) 0.0407(8) 0.0041(6) -0.0081(8) -0.0120(7)
O1 0.056(6) 0.051(5) 0.033(5) 0.005(4) -0.001(4) 0.023(5)
O2 0.048(5) 0.036(5) 0.031(5) -0.010(4) -0.008(4) 0.003(4)
O3 0.046(5) 0.040(5) 0.043(5) -0.012(4) 0.012(4) 0.001(4)
O4 0.032(5) 0.037(4) 0.030(4) -0.009(4) 0.004(4) 0.007(4)
O5 0.046(5) 0.033(4) 0.032(5) -0.007(4) 0.002(4) 0.001(4)
O6 0.037(5) 0.033(4) 0.041(5) -0.012(4) -0.008(4) 0.012(4)
O7 0.039(5) 0.028(4) 0.042(5) -0.009(4) 0.000(4) -0.001(4)
O8 0.028(4) 0.034(4) 0.036(5) -0.003(4) 0.002(4) 0.007(4)
O9 0.049(5) 0.041(5) 0.046(5) -0.005(4) -0.014(4) -0.012(4)
O10 0.058(7) 0.156(12) 0.078(8) -0.061(8) 0.014(6) -0.037(8)
O11 0.044(5) 0.044(5) 0.044(5) 0.001(4) -0.020(4) -0.013(4)
O12 0.063(6) 0.051(5) 0.044(6) -0.007(5) -0.006(5) -0.012(5)
O13 0.029(4) 0.033(4) 0.039(5) 0.001(4) -0.006(4) 0.001(4)
O14 0.034(5) 0.039(5) 0.039(5) -0.002(4) 0.001(4) 0.000(4)
O15 0.065(6) 0.030(4) 0.037(5) 0.000(4) -0.008(4) -0.017(4)
O16 0.037(5) 0.033(4) 0.034(5) -0.010(4) -0.015(4) -0.003(4)
N1 0.034(5) 0.028(5) 0.022(5) -0.011(4) -0.011(4) 0.013(4)
N2 0.057(7) 0.024(5) 0.036(6) -0.006(4) 0.012(5) -0.014(5)
N3 0.028(5) 0.022(5) 0.027(5) 0.008(4) -0.001(4) 0.003(4)
N4 0.026(5) 0.027(5) 0.028(5) -0.009(4) -0.006(4) 0.003(4)
N5 0.037(6) 0.026(5) 0.022(5) -0.006(4) -0.003(4) 0.001(4)
N6 0.033(5) 0.019(4) 0.027(5) -0.002(4) 0.000(4) 0.003(4)
N7 0.031(5) 0.023(5) 0.030(5) 0.003(4) -0.010(4) 0.005(4)
N8 0.031(5) 0.033(5) 0.033(6) 0.000(4) -0.010(5) 0.012(4)
N9 0.037(6) 0.020(5) 0.037(6) -0.002(4) -0.004(5) 0.000(4)
N10 0.031(5) 0.026(5) 0.019(5) 0.001(4) 0.008(4) 0.006(4)
N11 0.038(6) 0.037(5) 0.017(5) -0.002(4) -0.002(4) 0.005(5)
N12 0.030(5) 0.031(5) 0.032(6) 0.007(4) 0.008(4) 0.004(4)
N13 0.045(6) 0.021(5) 0.034(6) 0.001(4) -0.002(5) -0.002(4)
N14 0.030(5) 0.022(5) 0.033(5) 0.005(4) 0.003(4) 0.011(4)
N16 0.029(5) 0.020(5) 0.033(5) -0.002(4) -0.003(4) -0.001(4)
N17 0.057(7) 0.058(7) 0.026(6) -0.024(5) 0.013(5) -0.022(6)
N18 0.033(5) 0.030(5) 0.029(5) -0.004(4) -0.004(4) 0.001(4)
N19 0.042(6) 0.031(5) 0.035(6) 0.008(5) -0.008(5) -0.006(5)
N20 0.043(6) 0.027(5) 0.023(5) 0.000(4) -0.004(4) -0.017(4)
N21 0.039(6) 0.041(6) 0.033(6) -0.001(5) -0.011(5) -0.006(5)
N22 0.053(7) 0.036(6) 0.029(6) -0.009(5) -0.005(5) 0.000(5)
N23 0.033(5) 0.020(4) 0.026(5) 0.000(4) -0.002(4) -0.004(4)
N24 0.054(6) 0.025(5) 0.023(5) 0.006(4) -0.017(5) -0.016(5)
N25 0.040(6) 0.031(5) 0.036(6) 0.005(4) -0.010(5) -0.016(4)
N26 0.035(6) 0.027(5) 0.021(5) -0.003(4) 0.005(4) -0.002(4)
N27 0.023(5) 0.033(5) 0.045(6) -0.012(5) 0.004(5) 0.001(4)
N28 0.035(6) 0.032(5) 0.029(5) -0.004(4) -0.003(4) -0.007(4)
N29 0.038(6) 0.050(6) 0.034(6) -0.010(5) 0.011(5) -0.018(5)
N30 0.024(5) 0.031(5) 0.023(5) 0.001(4) -0.005(4) 0.005(4)
N31 0.035(5) 0.030(5) 0.018(5) -0.002(4) 0.002(4) -0.009(4)
N32 0.033(5) 0.029(5) 0.028(5) -0.011(4) 0.003(4) -0.014(4)
C20 0.038(7) 0.022(5) 0.016(5) -0.003(4) -0.008(5) -0.001(5)
N15 0.029(5) 0.038(5) 0.027(5) -0.006(4) -0.005(4) 0.002(4)
C19 0.038(7) 0.030(6) 0.021(6) 0.009(5) -0.003(5) -0.001(5)
C45 0.039(8) 0.036(7) 0.065(9) -0.025(6) 0.021(7) -0.009(6)
C44 0.041(7) 0.035(6) 0.011(5) -0.007(5) 0.005(5) -0.003(6)
C18 0.049(7) 0.017(5) 0.030(6) 0.006(5) -0.007(6) 0.016(5)
C43 0.028(6) 0.021(6) 0.042(7) 0.001(5) -0.001(5) 0.001(5)
C17 0.041(7) 0.023(6) 0.030(7) 0.005(5) -0.001(5) 0.007(5)
C16 0.025(6) 0.017(5) 0.021(6) 0.003(4) 0.001(5) -0.001(4)
C42 0.043(7) 0.044(7) 0.023(6) 0.003(5) -0.005(6) -0.016(6)
C15 0.034(6) 0.032(6) 0.019(6) -0.003(5) 0.011(5) 0.002(5)
C14 0.025(6) 0.023(6) 0.038(7) 0.001(5) 0.003(5) -0.001(5)
C41 0.036(7) 0.017(5) 0.033(7) -0.012(5) -0.006(6) -0.001(5)
C40 0.054(8) 0.030(6) 0.016(6) -0.003(5) 0.003(5) -0.017(6)
C13 0.035(7) 0.015(5) 0.050(8) -0.003(5) -0.004(6) 0.005(5)
C12 0.020(6) 0.031(6) 0.025(6) -0.001(5) -0.008(5) -0.002(5)
C39 0.030(6) 0.037(7) 0.032(7) 0.002(5) -0.002(5) -0.006(5)
C11 0.027(6) 0.031(6) 0.017(6) -0.004(5) 0.000(5) 0.005(5)
C38 0.041(7) 0.011(5) 0.022(6) 0.005(4) 0.001(5) 0.003(5)
C37 0.025(6) 0.037(6) 0.032(7) -0.005(5) 0.000(5) 0.004(5)
C36 0.042(8) 0.069(9) 0.067(10) -0.033(8) 0.017(8) -0.040(7)
C10 0.030(6) 0.027(6) 0.024(6) 0.002(5) -0.012(5) 0.000(5)
C9 0.027(6) 0.027(6) 0.036(7) 0.009(5) -0.012(5) 0.008(5)
C8 0.016(6) 0.029(6) 0.044(7) -0.007(6) 0.000(5) 0.002(5)
C35 0.025(6) 0.042(7) 0.032(7) -0.005(6) 0.000(5) 0.006(5)
C7 0.024(6) 0.033(6) 0.016(5) -0.002(5) 0.001(5) -0.006(5)
C34 0.035(7) 0.028(6) 0.043(7) 0.003(6) 0.009(6) 0.007(5)
C33 0.036(7) 0.041(7) 0.023(6) 0.014(5) -0.009(5) -0.010(6)
C32 0.024(6) 0.029(6) 0.036(7) -0.002(5) -0.008(5) 0.001(5)
C6 0.014(5) 0.033(6) 0.041(7) -0.006(6) 0.004(5) -0.001(5)
C31 0.039(7) 0.052(7) 0.009(5) -0.003(5) 0.001(5) 0.000(6)
C30 0.049(8) 0.034(7) 0.042(8) 0.018(6) -0.004(7) -0.025(6)
C5 0.036(7) 0.028(6) 0.028(6) -0.003(5) -0.001(5) 0.002(5)
C4 0.032(7) 0.027(6) 0.040(7) 0.009(5) 0.003(6) 0.001(5)
C29 0.030(6) 0.030(6) 0.015(5) -0.005(5) -0.004(5) 0.004(5)
C28 0.040(7) 0.032(6) 0.050(8) 0.008(6) -0.022(6) -0.010(6)
C2 0.036(7) 0.024(6) 0.035(7) 0.003(5) 0.001(6) 0.013(5)
C27 0.050(8) 0.034(7) 0.033(7) 0.007(6) 0.012(6) -0.005(6)
C26 0.036(7) 0.038(7) 0.026(6) -0.009(5) 0.012(5) -0.005(6)
C3 0.043(7) 0.025(6) 0.036(7) 0.000(5) 0.005(6) 0.004(6)
C25 0.036(7) 0.033(6) 0.020(6) -0.001(5) 0.001(5) 0.002(6)
C1 0.035(6) 0.024(5) 0.018(6) 0.000(5) -0.012(5) 0.003(5)
C24 0.030(6) 0.035(6) 0.028(6) 0.006(5) -0.009(5) -0.008(5)
N34 0.036(6) 0.044(6) 0.069(8) -0.013(6) 0.007(6) -0.001(5)
C23 0.026(6) 0.028(6) 0.023(6) 0.001(5) 0.003(5) -0.001(5)
C22 0.032(7) 0.026(6) 0.024(6) -0.004(5) -0.002(5) -0.007(5)
C48 0.030(7) 0.041(7) 0.038(7) 0.007(6) -0.007(6) -0.006(6)
C47 0.034(7) 0.038(7) 0.022(6) -0.001(5) -0.009(5) 0.008(6)
N33 0.047(7) 0.074(9) 0.065(9) -0.008(7) -0.012(6) -0.001(6)
C61 0.040(8) 0.035(7) 0.054(8) 0.001(6) 0.005(7) -0.010(6)
C65 0.059(9) 0.041(8) 0.078(11) 0.003(8) 0.019(8) 0.005(7)
C21 0.034(6) 0.019(5) 0.030(6) -0.010(5) 0.001(5) 0.001(5)
C63 0.038(8) 0.053(8) 0.071(10) -0.005(8) 0.003(7) -0.005(7)
C56 0.056(10) 0.063(10) 0.078(12) -0.001(9) -0.001(9) 0.014(8)
C60 0.063(10) 0.032(7) 0.070(10) 0.004(7) 0.017(8) -0.003(7)
C64 0.041(8) 0.048(8) 0.070(10) 0.004(7) 0.004(7) -0.004(6)
C52 0.066(11) 0.045(9) 0.095(13) -0.013(8) -0.006(9) 0.016(8)
C62 0.036(8) 0.045(8) 0.097(12) -0.009(8) 0.018(8) -0.011(6)
C55 0.046(8) 0.048(8) 0.062(10) -0.012(7) 0.008(7) -0.002(7)
C51 0.058(10) 0.086(12) 0.074(11) -0.013(10) -0.029(9) 0.016(9)
C46 0.055(9) 0.039(7) 0.074(10) -0.022(7) 0.026(8) -0.026(7)
C53 0.059(10) 0.090(12) 0.065(11) -0.014(9) 0.005(9) 0.010(9)
C57 0.060(10) 0.080(11) 0.055(10) -0.006(9) -0.009(8) 0.009(9)
C58 0.048(9) 0.055(9) 0.076(11) -0.016(8) 0.016(8) 0.006(7)
C59 0.053(9) 0.062(10) 0.086(12) -0.013(9) 0.021(9) -0.008(8)
C54 0.057(10) 0.051(9) 0.085(12) -0.008(8) 0.008(9) -0.002(7)
C50 0.122(18) 0.120(17) 0.095(16) -0.042(13) -0.036(13) 0.050(14)
C49 0.102(16) 0.20(2) 0.049(11) -0.021(13) 0.012(11) 0.063(16)
C67 0.070(11) 0.074(11) 0.086(13) -0.012(10) 0.031(10) 0.012(9)
C66 0.028(8) 0.080(11) 0.091(12) -0.021(10) 0.009(8) 0.006(7)
C68 0.082(6) 0.104(16) 0.34(4) -0.13(2) 0.029(19) 0.027(11)
C69 0.096(10) 0.100(19) 0.51(7) 0.00(3) 0.11(3) -0.024(15)
O16W 0.059(6) 0.062(6) 0.083(8) 0.016(6) 0.023(6) 0.013(5)
O2W 0.073(7) 0.047(5) 0.035(5) -0.009(4) -0.007(5) 0.012(5)
O3W 0.075(7) 0.056(6) 0.038(5) 0.012(4) -0.003(5) -0.003(5)
O4W 0.083(7) 0.031(5) 0.047(5) -0.005(4) 0.032(5) -0.007(4)
O5W 0.037(5) 0.050(5) 0.037(5) -0.006(4) -0.003(4) -0.004(4)
O6W 0.045(5) 0.037(5) 0.068(6) 0.004(5) -0.004(5) 0.005(4)
O7W 0.079(8) 0.108(9) 0.067(7) -0.022(7) 0.013(6) -0.044(7)
O8W 0.073(8) 0.108(10) 0.137(12) -0.056(9) -0.015(8) -0.012(7)
O9W 0.128(11) 0.122(11) 0.101(10) -0.057(9) 0.008(9) -0.056(9)
O10W 0.106(10) 0.091(9) 0.154(13) -0.039(9) -0.044(9) 0.050(8)
O11W 0.148(12) 0.039(6) 0.145(12) 0.001(7) -0.080(10) -0.010(7)
O12W 0.122(11) 0.147(12) 0.050(7) -0.001(7) -0.011(7) -0.070(9)
O13W 0.069(7) 0.082(8) 0.098(9) -0.054(7) -0.017(6) 0.012(6)
O14W 0.057(6) 0.059(6) 0.082(8) 0.016(6) -0.002(6) -0.005(5)
O15W 0.063(6) 0.046(5) 0.042(5) -0.005(4) -0.008(5) 0.003(5)
O18W 0.049(9) 0.142(14) 0.34(3) -0.019(16) -0.038(12) 0.015(9)
O19W 0.120(12) 0.109(11) 0.132(13) 0.002(9) -0.001(10) -0.017(9)
O17W 0.076(16) 0.069(15) 0.12(2) 0.000(14) -0.002(15) 0.022(12)
O1WA 0.087(15) 0.027(10) 0.18(2) 0.016(12) -0.110(16) -0.005(10)
O1WB 0.102(17) 0.048(12) 0.082(15) 0.026(11) -0.052(13) -0.027(11)

loop_
_atom_type_symbol
_atom_type_description
_atom_type_scat_dispersion_real
_atom_type_scat_dispersion_imag
_atom_type_scat_source
C C 0.0033 0.0016 'International Tables Vol C Tables 4.2.6.8 and 6.1.1.4'
H H 0.0000 0.0000 'International Tables Vol C Tables 4.2.6.8 and 6.1.1.4'
N N 0.0061 0.0033 'International Tables Vol C Tables 4.2.6.8 and 6.1.1.4'
O O 0.0106 0.0060 'International Tables Vol C Tables 4.2.6.8 and 6.1.1.4'
Br Br -0.2901 2.4595 'International Tables Vol C Tables 4.2.6.8 and 6.1.1.4'

loop_
_geom_angle_atom_site_label_1
_geom_angle_atom_site_label_2
_geom_angle_atom_site_label_3
_geom_angle
_geom_angle_site_symmetry_1
_geom_angle_site_symmetry_3
C8 N1 C15 121.7(8) . .
C8 N1 C24 112.4(9) . .
C15 N1 C24 120.7(9) . .
C9 N2 C1 113.8(9) . .
C9 N2 C13 122.6(9) . 3
C1 N2 C13 123.6(9) . 3
C6 N3 C12 111.6(9) . .
C6 N3 C15 118.7(9) . .
C12 N3 C15 119.9(8) . .
C11 N4 C7 113.0(8) . .
C11 N4 C23 120.7(8) . .
C7 N4 C23 121.9(8) . .
C11 N5 C5 124.5(9) . 3
C11 N5 C21 112.1(9) . .
C5 N5 C21 123.3(9) 3 .
C6 N6 C16 111.8(8) . .
C6 N6 C4 124.2(9) . .
C16 N6 C4 122.8(9) . .
C8 N7 C23 121.9(9) . .
C8 N7 C20 111.5(8) . .
C23 N7 C20 121.1(8) . .
C3 N8 C18 118.3(9) . .
C3 N8 C24 111.9(9) . .
C18 N8 C24 119.3(9) . .
C9 N9 C4 120.9(10) . .
C9 N9 C10 112.5(9) . .
C4 N9 C10 124.9(9) . .
C14 N10 C12 112.4(8) . .
C14 N10 C18 120.5(8) . .
C12 N10 C18 118.8(9) . .
C3 N11 C2 123.0(9) . .
C3 N11 C20 112.0(9) . .
C2 N11 C20 123.3(9) . .
C22 N12 C17 121.3(9) . .
C22 N12 C10 112.6(9) . .
C17 N12 C10 126.1(9) . .
C19 N13 C21 112.4(9) . .
C19 N13 C13 120.5(10) . .
C21 N13 C13 122.4(9) . .
C14 N14 C17 119.7(9) . .
C14 N14 C16 111.4(8) . .
C17 N14 C16 122.1(9) . .
C22 N16 C5 122.4(9) . .
C22 N16 C1 112.1(9) . .
C5 N16 C1 125.0(9) . .
C36 N17 C34 113.9(10) . .
C36 N17 C46 121.4(11) . .
C34 N17 C46 124.2(11) . .
C19 N18 C2 123.5(9) . .
C19 N18 C7 112.7(9) . .
C2 N18 C7 122.7(9) . .
C30 N19 C28 124.0(10) . .
C30 N19 C39 110.4(10) . .
C28 N19 C39 124.2(10) . .
C41 N20 C43 113.8(9) . .
C41 N20 C40 119.2(9) . .
C43 N20 C40 121.6(9) . .
C48 N21 C37 112.3(10) 3_656 .
C48 N21 C42 122.1(10) 3_656 .
C37 N21 C42 123.7(10) . .
C30 N22 C33 112.8(10) . .
C30 N22 C45 123.7(11) . .
C33 N22 C45 123.4(10) . .
C47 N23 C38 111.2(9) . .
C47 N23 C29 119.8(9) . .
C38 N23 C29 121.6(8) . .
C25 N24 C40 120.3(9) 3_656 .
C25 N24 C37 111.2(9) 3_656 .
C40 N24 C37 122.0(10) . .
C48 N25 C35 112.3(9) . .
C48 N25 C28 123.3(9) . .
C35 N25 C28 121.1(9) . .
C32 N26 C27 112.4(9) . .
C32 N26 C26 125.4(9) . .
C27 N26 C26 122.1(9) . .
C44 N27 C26 119.8(9) . .
C44 N27 C33 112.4(9) . .
C26 N27 C33 122.7(9) . .
C25 N28 C35 114.2(9) . .
C25 N28 C31 122.6(9) . .
C35 N28 C31 121.2(9) . .
C36 N29 C45 119.7(10) . .
C36 N29 C27 111.9(10) . .
C45 N29 C27 123.4(10) . .
C44 N30 C31 122.4(9) . .
C44 N30 C39 112.9(9) . .
C31 N30 C39 124.0(9) . .
C47 N31 C42 121.9(9) . .
C47 N31 C43 112.2(9) . .
C42 N31 C43 123.9(9) . .
C41 N32 C46 122.6(9) . .
C41 N32 C38 109.0(8) . .
C46 N32 C38 123.6(10) . .
N11 C20 N7 113.4(9) . .
N11 C20 C24 102.7(8) . .
N7 C20 C24 103.5(8) . .
N11 C20 H20A 112.2 . .
N7 C20 H20A 112.2 . .
C24 C20 H20A 112.2 . .
C32 N15 C29 121.9(9) . .
C32 N15 C34 109.7(9) . .
C29 N15 C34 120.5(9) . .
O3 C19 N13 125.8(11) . .
O3 C19 N18 126.6(11) . .
N13 C19 N18 107.6(10) . .
N29 C45 N22 113.2(10) . .
N29 C45 H45A 108.9 . .
N22 C45 H45A 108.9 . .
N29 C45 H45B 108.9 . .
N22 C45 H45B 108.9 . .
H45A C45 H45B 107.8 . .
O14 C44 N27 127.2(11) . .
O14 C44 N30 125.3(10) . .
N27 C44 N30 107.5(9) . .
N8 C18 N10 112.5(8) . .
N8 C18 H18A 109.1 . .
N10 C18 H18A 109.1 . .
N8 C18 H18B 109.1 . .
N10 C18 H18B 109.1 . .
H18A C18 H18B 107.8 . .
N20 C43 N31 114.9(9) . .
N20 C43 C38 102.8(9) . .
N31 C43 C38 102.2(8) . .
N20 C43 H43A 112.0 . .
N31 C43 H43A 112.0 . .
C38 C43 H43A 112.0 . .
N12 C17 N14 115.6(9) . .
N12 C17 H17A 108.4 . .
N14 C17 H17A 108.4 . .
N12 C17 H17B 108.4 . .
N14 C17 H17B 108.4 . .
H17A C17 H17B 107.4 . .
N14 C16 N6 114.2(8) . .
N14 C16 C12 105.2(8) . .
N6 C16 C12 103.9(8) . .
N14 C16 H16A 111.1 . .
N6 C16 H16A 111.1 . .
C12 C16 H16A 111.1 . .
N21 C42 N31 113.5(9) . .
N21 C42 H42A 108.9 . .
N31 C42 H42A 108.9 . .
N21 C42 H42B 108.9 . .
N31 C42 H42B 108.9 . .
H42A C42 H42B 107.7 . .
N1 C15 N3 112.3(8) . .
N1 C15 H15A 109.2 . .
N3 C15 H15A 109.2 . .
N1 C15 H15B 109.2 . .
N3 C15 H15B 109.2 . .
H15A C15 H15B 107.9 . .
O4 C14 N14 127.2(11) . .
O4 C14 N10 125.5(10) . .
N14 C14 N10 107.2(9) . .
O9 C41 N20 129.0(11) . .
O9 C41 N32 122.8(11) . .
N20 C41 N32 108.2(9) . .
N24 C40 N20 113.0(9) . .
N24 C40 H40A 109.0 . .
N20 C40 H40A 109.0 . .
N24 C40 H40B 109.0 . .
N20 C40 H40B 109.0 . .
H40A C40 H40B 107.8 . .
N2 C13 N13 114.3(9) 3 .
N2 C13 H13A 108.7 3 .
N13 C13 H13A 108.7 . .
N2 C13 H13B 108.7 3 .
N13 C13 H13B 108.7 . .
H13A C13 H13B 107.6 . .
N3 C12 N10 113.0(8) . .
N3 C12 C16 103.7(8) . .
N10 C12 C16 102.6(8) . .
N3 C12 H12A 112.3 . .
N10 C12 H12A 112.3 . .
C16 C12 H12A 112.3 . .
N30 C39 N19 115.7(9) . .
N30 C39 C33 103.3(9) . .
N19 C39 C33 103.7(9) . .
N30 C39 H39A 111.2 . .
N19 C39 H39A 111.2 . .
C33 C39 H39A 111.2 . .
O2 C11 N5 125.8(10) . .
O2 C11 N4 126.3(10) . .
N5 C11 N4 107.9(9) . .
N23 C38 N32 113.8(9) . .
N23 C38 C43 105.1(8) . .
N32 C38 C43 104.9(9) . .
N23 C38 H38A 110.9 . .
N32 C38 H38A 110.9 . .
C43 C38 H38A 110.9 . .
N21 C37 N24 113.4(9) . .
N21 C37 C35 103.8(9) . 3_656
N24 C37 C35 102.9(9) . 3_656
N21 C37 H37A 112.0 . .
N24 C37 H37A 112.0 . .
C35 C37 H37A 112.0 3_656 .
O10 C36 N29 125.3(13) . .
O10 C36 N17 128.1(13) . .
N29 C36 N17 106.4(12) . .
N12 C10 N9 115.6(9) . .
N12 C10 C1 102.9(8) . .
N9 C10 C1 103.5(8) . .
N12 C10 H10A 111.4 . .
N9 C10 H10A 111.4 . .
C1 C10 H10A 111.4 . .
O5 C9 N9 126.4(11) . .
O5 C9 N2 125.7(10) . .
N9 C9 N2 107.8(10) . .
O6 C8 N7 127.5(11) . .
O6 C8 N1 124.2(10) . .
N7 C8 N1 108.3(9) . .
N28 C35 N25 115.6(9) . .
N28 C35 C37 102.8(9) . 3_656
N25 C35 C37 103.4(9) . 3_656
N28 C35 H35A 111.5 . .
N25 C35 H35A 111.5 . .
C37 C35 H35A 111.5 3_656 .
N4 C7 N18 114.1(9) . .
N4 C7 C21 102.3(8) . .
N18 C7 C21 103.0(8) . .
N4 C7 H7A 112.2 . .
N18 C7 H7A 112.2 . .
C21 C7 H7A 112.2 . .
N17 C34 N15 114.0(10) . .
N17 C34 C27 102.2(10) . .
N15 C34 C27 103.3(9) . .
N17 C34 H34A 112.2 . .
N15 C34 H34A 112.2 . .
C27 C34 H34A 112.2 . .
N22 C33 N27 114.2(10) . .
N22 C33 C39 102.7(9) . .
N27 C33 C39 103.4(9) . .
N22 C33 H33A 112.0 . .
N27 C33 H33A 112.0 . .
C39 C33 H33A 112.0 . .
O13 C32 N26 125.6(11) . .
O13 C32 N15 124.0(11) . .
N26 C32 N15 110.3(10) . .
O7 C6 N6 125.9(10) . .
O7 C6 N3 125.6(10) . .
N6 C6 N3 108.3(9) . .
N30 C31 N28 113.3(9) . .
N30 C31 H31A 108.9 . .
N28 C31 H31A 108.9 . .
N30 C31 H31B 108.9 . .
N28 C31 H31B 108.9 . .
H31A C31 H31B 107.7 . .
O12 C30 N22 127.4(13) . .
O12 C30 N19 122.3(12) . .
N22 C30 N19 110.3(11) . .
N16 C5 N5 116.3(9) . 3
N16 C5 H5A 108.2 . .
N5 C5 H5A 108.2 3 .
N16 C5 H5B 108.2 . .
N5 C5 H5B 108.2 3 .
H5A C5 H5B 107.4 . .
N9 C4 N6 113.1(9) . .
N9 C4 H4A 109.0 . .
N6 C4 H4A 109.0 . .
N9 C4 H4B 109.0 . .
N6 C4 H4B 109.0 . .
H4A C4 H4B 107.8 . .
N15 C29 N23 112.2(8) . .
N15 C29 H29A 109.2 . .
N23 C29 H29A 109.2 . .
N15 C29 H29B 109.2 . .
N23 C29 H29B 109.2 . .
H29A C29 H29B 107.9 . .
N19 C28 N25 113.3(10) . .
N19 C28 H28A 108.9 . .
N25 C28 H28A 108.9 . .
N19 C28 H28B 108.9 . .
N25 C28 H28B 108.9 . .
H28A C28 H28B 107.7 . .
N18 C2 N11 112.5(9) . .
N18 C2 H2A 109.1 . .
N11 C2 H2A 109.1 . .
N18 C2 H2B 109.1 . .
N11 C2 H2B 109.1 . .
H2A C2 H2B 107.8 . .
N26 C27 N29 115.2(10) . .
N26 C27 C34 103.3(9) . .
N29 C27 C34 104.9(9) . .
N26 C27 H27A 111.0 . .
N29 C27 H27A 111.0 . .
C34 C27 H27A 111.0 . .
N27 C26 N26 113.9(9) . .
N27 C26 H26A 108.8 . .
N26 C26 H26A 108.8 . .
N27 C26 H26B 108.8 . .
N26 C26 H26B 108.8 . .
H26A C26 H26B 107.7 . .
O1 C3 N8 127.4(11) . .
O1 C3 N11 124.4(11) . .
N8 C3 N11 108.3(10) . .
O11 C25 N28 127.5(10) . .
O11 C25 N24 124.7(10) . 3_656
N28 C25 N24 107.7(10) . 3_656
N16 C1 N2 115.8(9) . .
N16 C1 C10 104.1(8) . .
N2 C1 C10 102.3(8) . .
N16 C1 H1A 111.4 . .
N2 C1 H1A 111.4 . .
C10 C1 H1A 111.4 . .
N1 C24 N8 114.0(9) . .
N1 C24 C20 102.8(8) . .
N8 C24 C20 104.2(9) . .
N1 C24 H24A 111.7 . .
N8 C24 H24A 111.7 . .
C20 C24 H24A 111.7 . .
C64 N34 C66 110.8(11) . .
C64 N34 C63 109.6(11) . .
C66 N34 C63 112.1(11) . .
C64 N34 H34B 108.1 . .
C66 N34 H34B 108.1 . .
C63 N34 H34B 108.1 . .
N7 C23 N4 113.1(8) . .
N7 C23 H23A 109.0 . .
N4 C23 H23A 109.0 . .
N7 C23 H23B 109.0 . .
N4 C23 H23B 109.0 . .
H23A C23 H23B 107.8 . .
O8 C22 N16 125.6(10) . .
O8 C22 N12 126.0(10) . .
N16 C22 N12 108.3(9) . .
O15 C48 N21 126.7(11) . 3_656
O15 C48 N25 125.3(11) . .
N21 C48 N25 107.9(10) 3_656 .
O16 C47 N23 126.4(10) . .
O16 C47 N31 125.5(11) . .
N23 C47 N31 108.0(10) . .
C53 N33 C57 108.8(12) . .
C53 N33 C52 110.6(12) . .
C57 N33 C52 109.9(12) . .
C53 N33 H33B 109.2 . .
C57 N33 H33B 109.2 . .
C52 N33 H33B 109.2 . .
C62 C61 C60 112.0(10) . .
C62 C61 C65 108.5(11) . .
C60 C61 C65 110.5(11) . .
C62 C61 H61A 108.6 . .
C60 C61 H61A 108.6 . .
C65 C61 H61A 108.6 . .
C64 C65 C61 112.2(12) . .
C64 C65 H65A 109.2 . .
C61 C65 H65A 109.2 . .
C64 C65 H65B 109.2 . .
C61 C65 H65B 109.2 . .
H65A C65 H65B 107.9 . .
N5 C21 N13 113.7(9) . .
N5 C21 C7 103.9(8) . .
N13 C21 C7 103.4(8) . .
N5 C21 H21A 111.7 . .
N13 C21 H21A 111.7 . .
C7 C21 H21A 111.7 . .
C62 C63 N34 112.8(12) . .
C62 C63 H63A 109.0 . .
N34 C63 H63A 109.0 . .
C62 C63 H63B 109.0 . .
N34 C63 H63B 109.0 . .
H63A C63 H63B 107.8 . .
C55 C56 C57 112.7(13) . .
C55 C56 H56A 109.1 . .
C57 C56 H56A 109.1 . .
C55 C56 H56B 109.1 . .
C57 C56 H56B 109.1 . .
H56A C56 H56B 107.8 . .
C59 C60 C61 115.2(11) . .
C59 C60 H60A 108.5 . .
C61 C60 H60A 108.5 . .
C59 C60 H60B 108.5 . .
C61 C60 H60B 108.5 . .
H60A C60 H60B 107.5 . .
N34 C64 C65 110.6(11) . .
N34 C64 H64A 109.5 . .
C65 C64 H64A 109.5 . .
N34 C64 H64B 109.5 . .
C65 C64 H64B 109.5 . .
H64A C64 H64B 108.1 . .
N33 C52 C51 111.7(13) . .
N33 C52 H52A 109.3 . .
C51 C52 H52A 109.3 . .
N33 C52 H52B 109.3 . .
C51 C52 H52B 109.3 . .
H52A C52 H52B 107.9 . .
C63 C62 C61 113.6(11) . .
C63 C62 H62A 108.9 . .
C61 C62 H62A 108.9 . .
C63 C62 H62B 108.9 . .
C61 C62 H62B 108.9 . .
H62A C62 H62B 107.7 . .
C56 C55 C58 107.8(11) . .
C56 C55 C54 111.2(12) . .
C58 C55 C54 111.0(12) . .
C56 C55 H55A 108.9 . .
C58 C55 H55A 108.9 . .
C54 C55 H55A 108.9 . .
C50 C51 C52 111.7(16) . .
C50 C51 H51A 109.3 . .
C52 C51 H51A 109.3 . .
C50 C51 H51B 109.3 . .
C52 C51 H51B 109.3 . .
H51A C51 H51B 107.9 . .
N32 C46 N17 112.7(10) . .
N32 C46 H46A 109.0 . .
N17 C46 H46A 109.0 . .
N32 C46 H46B 109.0 . .
N17 C46 H46B 109.0 . .
H46A C46 H46B 107.8 . .
N33 C53 C54 111.8(14) . .
N33 C53 H53A 109.3 . .
C54 C53 H53A 109.3 . .
N33 C53 H53B 109.3 . .
C54 C53 H53B 109.3 . .
H53A C53 H53B 107.9 . .
N33 C57 C56 109.5(13) . .
N33 C57 H57A 109.8 . .
C56 C57 H57A 109.8 . .
N33 C57 H57B 109.8 . .
C56 C57 H57B 109.8 . .
H57A C57 H57B 108.2 . .
C59 C58 C55 113.6(12) . .
C59 C58 H58A 108.9 . .
C55 C58 H58A 108.9 . .
C59 C58 H58B 108.9 . .
C55 C58 H58B 108.9 . .
H58A C58 H58B 107.7 . .
C60 C59 C58 112.4(12) . .
C60 C59 H59A 109.1 . .
C58 C59 H59A 109.1 . .
C60 C59 H59B 109.1 . .
C58 C59 H59B 109.1 . .
H59A C59 H59B 107.9 . .
C53 C54 C55 109.6(12) . .
C53 C54 H54A 109.7 . .
C55 C54 H54A 109.7 . .
C53 C54 H54B 109.7 . .
C55 C54 H54B 109.7 . .
H54A C54 H54B 108.2 . .
C51 C50 C49 112(2) . .
C51 C50 H50A 109.3 . .
C49 C50 H50A 109.2 . .
C51 C50 H50B 109.2 . .
C49 C50 H50B 109.2 . .
H50A C50 H50B 107.9 . .
C50 C49 H49A 109.5 . .
C50 C49 H49B 109.5 . .
H49A C49 H49B 109.5 . .
C50 C49 H49C 109.5 . .
H49A C49 H49C 109.5 . .
H49B C49 H49C 109.5 . .
C66 C67 C68 112.0(15) . .
C66 C67 H67A 109.2 . .
C68 C67 H67A 109.2 . .
C66 C67 H67B 109.2 . .
C68 C67 H67B 109.2 . .
H67A C67 H67B 107.9 . .
C67 C66 N34 112.4(12) . .
C67 C66 H66A 109.1 . .
N34 C66 H66A 109.1 . .
C67 C66 H66B 109.1 . .
N34 C66 H66B 109.1 . .
H66A C66 H66B 107.9 . .
C69 C68 C67 126(2) . .
C69 C68 H68A 105.8 . .
C67 C68 H68A 105.8 . .
C69 C68 H68B 105.8 . .
C67 C68 H68B 105.8 . .
H68A C68 H68B 106.2 . .
C68 C69 H69A 109.5 . .
C68 C69 H69B 109.5 . .
H69A C69 H69B 109.5 . .
C68 C69 H69C 109.5 . .
H69A C69 H69C 109.5 . .
H69B C69 H69C 109.5 . .

loop_
_geom_bond_atom_site_label_1
_geom_bond_atom_site_label_2
_geom_bond_distance
_geom_bond_site_symmetry_2
O1 C3 1.212(14) .
O2 C11 1.236(12) .
O3 C19 1.223(13) .
O4 C14 1.206(12) .
O5 C9 1.226(13) .
O6 C8 1.239(12) .
O7 C6 1.232(12) .
O8 C22 1.223(13) .
O9 C41 1.223(13) .
O10 C36 1.221(17) .
O11 C25 1.244(13) .
O12 C30 1.259(15) .
O13 C32 1.227(13) .
O14 C44 1.215(13) .
O15 C48 1.224(14) .
O16 C47 1.249(13) .
N1 C8 1.392(14) .
N1 C15 1.446(14) .
N1 C24 1.447(14) .
N2 C9 1.371(15) .
N2 C1 1.451(13) .
N2 C13 1.453(13) 3
N3 C6 1.389(14) .
N3 C12 1.428(13) .
N3 C15 1.464(13) .
N4 C11 1.372(13) .
N4 C7 1.440(13) .
N4 C23 1.465(13) .
N5 C11 1.362(13) .
N5 C5 1.441(14) 3
N5 C21 1.446(13) .
N6 C6 1.351(14) .
N6 C16 1.449(12) .
N6 C4 1.452(13) .
N7 C8 1.352(14) .
N7 C23 1.441(13) .
N7 C20 1.469(13) .
N8 C3 1.362(15) .
N8 C18 1.447(14) .
N8 C24 1.453(14) .
N9 C9 1.362(14) .
N9 C4 1.440(14) .
N9 C10 1.465(14) .
N10 C14 1.392(14) .
N10 C12 1.459(13) .
N10 C18 1.459(13) .
N11 C3 1.399(14) .
N11 C2 1.448(14) .
N11 C20 1.454(14) .
N12 C22 1.380(14) .
N12 C17 1.427(13) .
N12 C10 1.444(13) .
N13 C19 1.371(14) .
N13 C21 1.454(14) .
N13 C13 1.462(14) .
N14 C14 1.379(14) .
N14 C17 1.440(14) .
N14 C16 1.448(13) .
N16 C22 1.374(13) .
N16 C5 1.421(14) .
N16 C1 1.442(13) .
N17 C36 1.401(18) .
N17 C34 1.433(15) .
N17 C46 1.455(16) .
N18 C19 1.379(14) .
N18 C2 1.432(14) .
N18 C7 1.456(13) .
N19 C30 1.369(16) .
N19 C28 1.436(15) .
N19 C39 1.449(14) .
N20 C41 1.334(14) .
N20 C43 1.414(14) .
N20 C40 1.491(13) .
N21 C48 1.373(15) 3_656
N21 C37 1.447(14) .
N21 C42 1.453(14) .
N22 C30 1.335(16) .
N22 C33 1.437(14) .
N22 C45 1.474(15) .
N23 C47 1.358(14) .
N23 C38 1.438(12) .
N23 C29 1.479(13) .
N24 C25 1.375(14) 3_656
N24 C40 1.432(13) .
N24 C37 1.461(14) .
N25 C48 1.381(15) .
N25 C35 1.443(14) .
N25 C28 1.462(14) .
N26 C32 1.346(14) .
N26 C27 1.436(14) .
N26 C26 1.463(13) .
N27 C44 1.376(14) .
N27 C26 1.436(14) .
N27 C33 1.458(14) .
N28 C25 1.343(14) .
N28 C35 1.430(14) .
N28 C31 1.459(14) .
N29 C36 1.387(17) .
N29 C45 1.436(15) .
N29 C27 1.446(16) .
N30 C44 1.390(14) .
N30 C31 1.436(14) .
N30 C39 1.445(14) .
N31 C47 1.370(14) .
N31 C42 1.454(14) .
N31 C43 1.457(13) .
N32 C41 1.397(14) .
N32 C46 1.432(15) .
N32 C38 1.453(14) .
C20 C24 1.555(14) .
C20 H20A 1.0000 .
N15 C32 1.372(14) .
N15 C29 1.438(14) .
N15 C34 1.471(14) .
C45 H45A 0.9900 .
C45 H45B 0.9900 .
C18 H18A 0.9900 .
C18 H18B 0.9900 .
C43 C38 1.518(15) .
C43 H43A 1.0000 .
C17 H17A 0.9900 .
C17 H17B 0.9900 .
C16 C12 1.534(14) .
C16 H16A 1.0000 .
C42 H42A 0.9900 .
C42 H42B 0.9900 .
C15 H15A 0.9900 .
C15 H15B 0.9900 .
C40 H40A 0.9900 .
C40 H40B 0.9900 .
C13 N2 1.453(13) 3
C13 H13A 0.9900 .
C13 H13B 0.9900 .
C12 H12A 1.0000 .
C39 C33 1.558(16) .
C39 H39A 1.0000 .
C38 H38A 1.0000 .
C37 C35 1.546(16) 3_656
C37 H37A 1.0000 .
C10 C1 1.557(15) .
C10 H10A 1.0000 .
C35 C37 1.546(16) 3_656
C35 H35A 1.0000 .
C7 C21 1.547(15) .
C7 H7A 1.0000 .
C34 C27 1.550(16) .
C34 H34A 1.0000 .
C33 H33A 1.0000 .
C31 H31A 0.9900 .
C31 H31B 0.9900 .
C5 N5 1.441(14) 3
C5 H5A 0.9900 .
C5 H5B 0.9900 .
C4 H4A 0.9900 .
C4 H4B 0.9900 .
C29 H29A 0.9900 .
C29 H29B 0.9900 .
C28 H28A 0.9900 .
C28 H28B 0.9900 .
C2 H2A 0.9900 .
C2 H2B 0.9900 .
C27 H27A 1.0000 .
C26 H26A 0.9900 .
C26 H26B 0.9900 .
C25 N24 1.375(14) 3_656
C1 H1A 1.0000 .
C24 H24A 1.0000 .
N34 C64 1.474(16) .
N34 C66 1.544(16) .
N34 C63 1.544(18) .
N34 H34B 0.9300 .
C23 H23A 0.9900 .
C23 H23B 0.9900 .
C48 N21 1.373(15) 3_656
N33 C53 1.494(18) .
N33 C57 1.510(18) .
N33 C52 1.521(18) .
N33 H33B 0.9300 .
C61 C62 1.521(17) .
C61 C60 1.527(18) .
C61 C65 1.556(19) .
C61 H61A 1.0000 .
C65 C64 1.518(18) .
C65 H65A 0.9900 .
C65 H65B 0.9900 .
C21 H21A 1.0000 .
C63 C62 1.477(18) .
C63 H63A 0.9900 .
C63 H63B 0.9900 .
C56 C55 1.519(19) .
C56 C57 1.53(2) .
C56 H56A 0.9900 .
C56 H56B 0.9900 .
C60 C59 1.522(19) .
C60 H60A 0.9900 .
C60 H60B 0.9900 .
C64 H64A 0.9900 .
C64 H64B 0.9900 .
C52 C51 1.54(2) .
C52 H52A 0.9900 .
C52 H52B 0.9900 .
C62 H62A 0.9900 .
C62 H62B 0.9900 .
C55 C58 1.545(19) .
C55 C54 1.56(2) .
C55 H55A 1.0000 .
C51 C50 1.53(2) .
C51 H51A 0.9900 .
C51 H51B 0.9900 .
C46 H46A 0.9900 .
C46 H46B 0.9900 .
C53 C54 1.54(2) .
C53 H53A 0.9900 .
C53 H53B 0.9900 .
C57 H57A 0.9900 .
C57 H57B 0.9900 .
C58 C59 1.541(19) .
C58 H58A 0.9900 .
C58 H58B 0.9900 .
C59 H59A 0.9900 .
C59 H59B 0.9900 .
C54 H54A 0.9900 .
C54 H54B 0.9900 .
C50 C49 1.56(3) .
C50 H50A 0.9900 .
C50 H50B 0.9900 .
C49 H49A 0.9800 .
C49 H49B 0.9800 .
C49 H49C 0.9800 .
C67 C66 1.48(2) .
C67 C68 1.54(3) .
C67 H67A 0.9900 .
C67 H67B 0.9900 .
C66 H66A 0.9900 .
C66 H66B 0.9900 .
C68 C69 1.379(17) .
C68 H68A 0.9900 .
C68 H68B 0.9900 .
C69 H69A 0.9800 .
C69 H69B 0.9800 .
C69 H69C 0.9800 .
